data_2240648
loop_
_publ_author_name
'Boyle, Raina'
'Crundwell, Guy'
'Glagovich, Neil M.'

_publ_section_title
;
 Crystal structure of
 <i>N</i>,<i>N</i>'-[(thiophene-2,5-diyl)bis(methanylylidene)]di-<i>p</i>-toluidine
;
_journal_coeditor_code LH5761
_journal_issue 6
_journal_name_full 'Acta Crystallographica Section E'
_journal_page_first o403
_journal_paper_doi 10.1107/S205698901500849X
_journal_volume 71
_journal_year 2015
_chemical_formula_iupac 'C20 H18 N2 S'
_chemical_formula_moiety 'C20 H18 N2 S'
_chemical_formula_sum 'C20 H18 N2 S'
_chemical_formula_weight 318.42
_chemical_melting_point 508
_chemical_name_common
;
(E,E)-thiene-2,5-diylbis[N-(4-methylphenyl)methanimine]
;
_chemical_name_systematic <i>N</i>,<i>N</i>'-[(Thiophene-2,5-diyl)bis(methanylylidene)]di-<i>p</i>-toluidine
_space_group_crystal_system monoclinic
_space_group_IT_number 15
_space_group_name_Hall '-C 2yc'
_space_group_name_H-M_alt 'C 1 2/c 1'
_symmetry_space_group_name_Hall '-C 2yc'
_symmetry_space_group_name_H-M 'C 1 2/c 1'
_atom_sites_solution_hydrogens geom
_audit_creation_method SHELXL-2014/7
_cell_angle_alpha 90
_cell_angle_beta 93.452(7)
_cell_angle_gamma 90
_cell_formula_units_Z 4
_cell_length_a 37.166(2)
_cell_length_b 6.0292(2)
_cell_length_c 7.5814(4)
_cell_measurement_reflns_used 5038
_cell_measurement_temperature 298(2)
_cell_measurement_theta_max 32.6401
_cell_measurement_theta_min 4.3143
_cell_volume 1695.77(14)
_computing_cell_refinement
;
CrysAlis RED (Oxford Diffraction, 2009)
;
_computing_data_collection
;
CrysAlis CCD (Oxford Diffraction, 2009)
;
_computing_data_reduction
;
CrysAlis RED  (Oxford Diffraction, 2009)
;
_computing_molecular_graphics
;
ORTEP-3 for Windows (Farrugia, 2012)
;
_computing_publication_material
;
SHELXL2014 (Sheldrick, 2015)
;
_computing_structure_refinement
;
SHELXL2014 (Sheldrick, 2015)
;
_computing_structure_solution
;
SHELXS2014 (Sheldrick, 2008)
;
_diffrn_ambient_temperature 298(2)
_diffrn_detector_area_resol_mean 16.1790
_diffrn_measured_fraction_theta_full 0.998
_diffrn_measured_fraction_theta_max 0.920
_diffrn_measurement_device_type 'Oxford Diffraction Xcalibur Sapphire3'
_diffrn_measurement_method '\w scans'
_diffrn_radiation_monochromator graphite
_diffrn_radiation_source 'Enhance (Mo) X-ray Source'
_diffrn_radiation_type 'Mo K\a'
_diffrn_radiation_wavelength 0.71073
_diffrn_reflns_av_R_equivalents 0.0440
_diffrn_reflns_limit_h_max 44
_diffrn_reflns_limit_h_min -55
_diffrn_reflns_limit_k_max 9
_diffrn_reflns_limit_k_min -8
_diffrn_reflns_limit_l_max 10
_diffrn_reflns_limit_l_min -10
_diffrn_reflns_number 9577
_diffrn_reflns_theta_full 29.000
_diffrn_reflns_theta_max 32.628
_diffrn_reflns_theta_min 4.336
_exptl_absorpt_coefficient_mu 0.192
_exptl_absorpt_correction_T_max 1.00000
_exptl_absorpt_correction_T_min 0.71293
_exptl_absorpt_correction_type multi-scan
_exptl_absorpt_process_details
;
(CrysAlis PRO; Oxford Diffraction, 2009)
;
_exptl_crystal_colour yellow
_exptl_crystal_density_diffrn 1.247
_exptl_crystal_density_method 'not measured'
_exptl_crystal_description plate
_exptl_crystal_F_000 672
_exptl_crystal_size_max 0.32
_exptl_crystal_size_mid 0.24
_exptl_crystal_size_min 0.07
_refine_diff_density_max 0.265
_refine_diff_density_min -0.153
_refine_ls_extinction_method none
_refine_ls_goodness_of_fit_ref 1.032
_refine_ls_hydrogen_treatment constr
_refine_ls_matrix_type full
_refine_ls_number_parameters 106
_refine_ls_number_reflns 2861
_refine_ls_number_restraints 0
_refine_ls_restrained_S_all 1.032
_refine_ls_R_factor_all 0.0662
_refine_ls_R_factor_gt 0.0482
_refine_ls_shift/su_max 0.001
_refine_ls_shift/su_mean 0.000
_refine_ls_structure_factor_coef Fsqd
_refine_ls_weighting_details 'w=1/[\s^2^(Fo^2^)+(0.0795P)^2^+0.2248P] where P=(Fo^2^+2Fc^2^)/3'
_refine_ls_weighting_scheme calc
_refine_ls_wR_factor_gt 0.1295
_refine_ls_wR_factor_ref 0.1445
_reflns_number_gt 2153
_reflns_number_total 2861
_reflns_threshold_expression 'I > 2\s(I)'
_cod_data_source_file lh5761sup1.cf
_cod_data_source_block I
_cod_original_cell_volume 1695.78(15)
_cod_database_code 2240648
_shelx_space_group_comment
;
The symmetry employed for this shelxl refinement is uniquely defined
by the following loop, which should always be used as a source of
symmetry information in preference to the above space-group names.
They are only intended as comments.
;

loop_
_space_group_symop_operation_xyz
'x, y, z'
'-x, y, -z+1/2'
'x+1/2, y+1/2, z'
'-x+1/2, y+1/2, -z+1/2'
'-x, -y, -z'
'x, -y, z-1/2'
'-x+1/2, -y+1/2, -z'
'x+1/2, -y+1/2, z-1/2'

loop_
_atom_site_type_symbol
_atom_site_label
_atom_site_fract_x
_atom_site_fract_y
_atom_site_fract_z
_atom_site_U_iso_or_equiv
_atom_site_adp_type
_atom_site_calc_flag
_atom_site_occupancy
S S1 1.0000 0.43225(6) 0.7500 0.04723(16) Uani d 1
C C1 0.98232(4) 0.8419(2) 0.7119(2) 0.0554(3) Uani d 1
H H1 0.9694 0.9702 0.6832 0.066 Uiso calc 1
C C2 0.96895(4) 0.63105(19) 0.68436(18) 0.0476(3) Uani d 1
N N1 0.92443(3) 0.36610(17) 0.59260(16) 0.0488(3) Uani d 1
C C3 0.93398(4) 0.56950(19) 0.60827(19) 0.0490(3) Uani d 1
H H3 0.9179 0.6800 0.5696 0.059 Uiso calc 1
C C4 0.88949(4) 0.31548(19) 0.52032(16) 0.0449(3) Uani d 1
C C5 0.85902(4) 0.4422(2) 0.5468(2) 0.0529(3) Uani d 1
H H5 0.8612 0.5722 0.6126 0.063 Uiso calc 1
C C6 0.82570(4) 0.3767(3) 0.4762(2) 0.0582(4) Uani d 1
H H6 0.8057 0.4645 0.4943 0.070 Uiso calc 1
C C7 0.82125(4) 0.1822(2) 0.37840(19) 0.0553(3) Uani d 1
C C8 0.85167(4) 0.0561(2) 0.35382(19) 0.0540(3) Uani d 1
H H8 0.8494 -0.0745 0.2889 0.065 Uiso calc 1
C C9 0.88525(4) 0.1194(2) 0.42325(19) 0.0498(3) Uani d 1
H H9 0.9052 0.0310 0.4053 0.060 Uiso calc 1
C C10 0.78489(6) 0.1105(4) 0.3019(3) 0.0832(6) Uani d 1
H H10A 0.7841 0.1239 0.1756 0.125 Uiso calc 1
H H10B 0.7666 0.2030 0.3478 0.125 Uiso calc 1
H H10C 0.7807 -0.0411 0.3336 0.125 Uiso calc 1

loop_
_atom_site_aniso_label
_atom_site_aniso_U_11
_atom_site_aniso_U_22
_atom_site_aniso_U_33
_atom_site_aniso_U_12
_atom_site_aniso_U_13
_atom_site_aniso_U_23
S1 0.0603(3) 0.0289(2) 0.0533(3) 0.000 0.0108(2) 0.000
C1 0.0585(8) 0.0306(5) 0.0780(9) 0.0020(5) 0.0118(7) 0.0022(5)
C2 0.0570(8) 0.0343(5) 0.0527(7) 0.0002(5) 0.0140(5) 0.0022(5)
N1 0.0557(6) 0.0379(5) 0.0534(6) -0.0001(4) 0.0082(5) 0.0000(4)
C3 0.0573(8) 0.0368(6) 0.0538(7) 0.0016(5) 0.0115(6) 0.0043(5)
C4 0.0546(7) 0.0352(5) 0.0457(6) -0.0002(5) 0.0105(5) 0.0030(4)
C5 0.0613(8) 0.0406(6) 0.0579(8) 0.0020(5) 0.0134(6) -0.0066(5)
C6 0.0553(8) 0.0543(7) 0.0663(9) 0.0067(6) 0.0146(6) -0.0026(6)
C7 0.0586(8) 0.0555(8) 0.0521(7) -0.0049(6) 0.0075(6) 0.0013(6)
C8 0.0690(9) 0.0418(6) 0.0519(7) -0.0047(6) 0.0084(6) -0.0050(5)
C9 0.0601(8) 0.0341(5) 0.0560(7) 0.0033(5) 0.0108(6) 0.0000(5)
C10 0.0664(11) 0.0948(14) 0.0874(13) -0.0101(10) -0.0035(10) -0.0136(10)

loop_
_atom_type_symbol
_atom_type_description
_atom_type_scat_dispersion_real
_atom_type_scat_dispersion_imag
_atom_type_scat_source
C C 0.0033 0.0016 'International Tables Vol C Tables 4.2.6.8 and 6.1.1.4'
H H 0.0000 0.0000 'International Tables Vol C Tables 4.2.6.8 and 6.1.1.4'
N N 0.0061 0.0033 'International Tables Vol C Tables 4.2.6.8 and 6.1.1.4'
S S 0.1246 0.1234 'International Tables Vol C Tables 4.2.6.8 and 6.1.1.4'

loop_
_geom_angle_atom_site_label_1
_geom_angle_atom_site_label_2
_geom_angle_atom_site_label_3
_geom_angle_site_symmetry_1
_geom_angle_site_symmetry_3
_geom_angle
C2 S1 C2 2_756 . 91.43(9)
C2 C1 C1 . 2_756 112.53(9)
C2 C1 H1 . . 123.7
C1 C1 H1 2_756 . 123.7
C1 C2 C3 . . 127.48(12)
C1 C2 S1 . . 111.75(11)
C3 C2 S1 . . 120.76(9)
C3 N1 C4 . . 119.09(12)
N1 C3 C2 . . 121.53(12)
N1 C3 H3 . . 119.2
C2 C3 H3 . . 119.2
C5 C4 C9 . . 118.30(13)
C5 C4 N1 . . 124.28(11)
C9 C4 N1 . . 117.35(12)
C6 C5 C4 . . 120.49(12)
C6 C5 H5 . . 119.8
C4 C5 H5 . . 119.8
C5 C6 C7 . . 121.62(14)
C5 C6 H6 . . 119.2
C7 C6 H6 . . 119.2
C8 C7 C6 . . 117.54(14)
C8 C7 C10 . . 120.90(15)
C6 C7 C10 . . 121.56(15)
C9 C8 C7 . . 121.63(12)
C9 C8 H8 . . 119.2
C7 C8 H8 . . 119.2
C8 C9 C4 . . 120.43(13)
C8 C9 H9 . . 119.8
C4 C9 H9 . . 119.8
C7 C10 H10A . . 109.5
C7 C10 H10B . . 109.5
H10A C10 H10B . . 109.5
C7 C10 H10C . . 109.5
H10A C10 H10C . . 109.5
H10B C10 H10C . . 109.5

loop_
_geom_bond_atom_site_label_1
_geom_bond_atom_site_label_2
_geom_bond_site_symmetry_2
_geom_bond_distance
S1 C2 2_756 1.7167(13)
S1 C2 . 1.7168(13)
C1 C2 . 1.3762(17)
C1 C1 2_756 1.403(3)
C1 H1 . 0.9300
C2 C3 . 1.439(2)
N1 C3 . 1.2802(16)
N1 C4 . 1.4122(18)
C3 H3 . 0.9300
C4 C5 . 1.3907(19)
C4 C9 . 1.3963(17)
C5 C6 . 1.377(2)
C5 H5 . 0.9300
C6 C7 . 1.392(2)
C6 H6 . 0.9300
C7 C8 . 1.384(2)
C7 C10 . 1.501(2)
C8 C9 . 1.379(2)
C8 H8 . 0.9300
C9 H9 . 0.9300
C10 H10A . 0.9600
C10 H10B . 0.9600
C10 H10C . 0.9600

loop_
_geom_torsion_atom_site_label_1
_geom_torsion_atom_site_label_2
_geom_torsion_atom_site_label_3
_geom_torsion_atom_site_label_4
_geom_torsion_site_symmetry_1
_geom_torsion
C1 C1 C2 C3 2_756 -179.60(16)
C1 C1 C2 S1 2_756 -0.6(2)
C2 S1 C2 C1 2_756 0.23(8)
C2 S1 C2 C3 2_756 179.28(15)
C4 N1 C3 C2 . 178.67(12)
C1 C2 C3 N1 . -178.68(14)
S1 C2 C3 N1 . 2.4(2)
C3 N1 C4 C5 . -35.2(2)
C3 N1 C4 C9 . 148.02(13)
C9 C4 C5 C6 . -1.0(2)
N1 C4 C5 C6 . -177.78(13)
C4 C5 C6 C7 . 0.7(2)
C5 C6 C7 C8 . -0.2(2)
C5 C6 C7 C10 . 179.82(17)
C6 C7 C8 C9 . 0.1(2)
C10 C7 C8 C9 . -179.95(16)
C7 C8 C9 C4 . -0.4(2)
C5 C4 C9 C8 . 0.9(2)
N1 C4 C9 C8 . 177.88(12)

_cod_database_fobs_code 2240648
